data_7033694
loop_
_publ_author_name
'Cordrey, Keith J.'
'Stanczyk, Magda'
'Dixon, Charlotte A. L.'
'Knight, Kevin S.'
'Gardner, Jonathan'
'Morrison, Finlay D.'
'Lightfoot, Philip'

_publ_section_title
;
 Structural and dielectric studies of the phase behaviour of the
 topological ferroelectric La1-xNdxTaO4.
;
_journal_issue 23
_journal_name_full 'Dalton transactions (Cambridge, England : 2003)'
_journal_page_first 10673
_journal_page_last 10680
_journal_paper_doi 10.1039/c4dt03721a
_journal_volume 44
_journal_year 2015
_chemical_formula_sum 'La O4 Ta'
_chemical_formula_weight 383.85
_chemical_name_systematic ' ?'
_space_group_IT_number 36
_symmetry_cell_setting orthorhombic
_symmetry_space_group_name_Hall 'C 2c -2'
_symmetry_space_group_name_H-M 'C m c 21'
_audit_creation_date 2014-11-25T15:55
_audit_creation_method 'from EXP file using GSAS2CIF'
_audit_update_record ' 2014-11-25T15:55  Initial CIF as created by GSAS2CIF'
_cell_angle_alpha 90.0
_cell_angle_beta 90.0
_cell_angle_gamma 90.0
_cell_formula_units_Z 4
_cell_length_a 3.94615(5)
_cell_length_b 14.70587(24)
_cell_length_c 5.66392(10)
_cell_volume 328.686(9)
_computing_structure_refinement GSAS
_pd_block_id 2014-11-25T15:55|500C_phase1|phil||
_pd_phase_name 'from C:/GSAS/gsas/Neutron/100C/LaTaO4 ortho.cif'
_refine_ls_goodness_of_fit_all 1.81
_refine_ls_matrix_type full
_refine_ls_number_parameters 37
_refine_ls_number_restraints 0
_refine_ls_shift/su_max 0.06
_refine_ls_shift/su_mean 0.01
_cod_data_source_file c4dt03721a5.cif
_cod_data_source_block 500C_phase_1
_cod_depositor_comments
;
The following automatic conversions were performed:

'_geom_bond_publ_flag' value 'N' changed to 'n' according to
/usr/data/users/saulius/crontab/automatic-downloads/rss-feeds/RSC/lib/dictionaries/cif_core.dic
dictionary named 'cif_core.dic' version 2.4.2 from 2011-04-26 (38
times).

'_geom_angle_publ_flag' value 'N' changed to 'n' according
to
/usr/data/users/saulius/crontab/automatic-downloads/rss-feeds/RSC/lib/dictionaries/cif_core.dic
dictionary named 'cif_core.dic' version 2.4.2 from 2011-04-26 (43
times).

Automatic conversion script
Id: cif_fix_values 2935 2014-11-11 08:27:57Z andrius 

 Adding full bibliography for 7033691--7033694.cif.
;
_cod_original_cell_volume 328.686(8)
_cod_database_code 7033694

loop_
_symmetry_equiv_pos_site_id
_symmetry_equiv_pos_as_xyz
1 +x,+y,+z
2 -x,+y,+z
3 +x,-y,+z+1/2
4 -x,-y,+z+1/2
101 +x+1/2,+y+1/2,+z
102 -x+1/2,+y+1/2,+z
103 +x+1/2,-y+1/2,+z+1/2
104 -x+1/2,-y+1/2,+z+1/2

loop_
_atom_site_type_symbol
_atom_site_label
_atom_site_fract_x
_atom_site_fract_y
_atom_site_fract_z
_atom_site_occupancy
_atom_site_thermal_displace_type
_atom_site_U_iso_or_equiv
_atom_site_symmetry_multiplicity
La La1 0.0 0.16938(19) 0.1777(8) 1.0 Uiso 0.0179(7) 4
Ta Ta1 0.0 0.41465(16) 0.2157(10) 1.0 Uiso 0.0023(6) 4
O- O1 0.0 0.30308(27) 0.4233(10) 1.0 Uiso 0.0180(11) 4
O- O2 0.0 0.33650(29) 0.9518(9) 1.0 Uiso 0.0117(10) 4
O- O3 0.0 0.46984(27) 0.5581(9) 1.0 Uiso 0.0160(12) 4
O- O4 0.0 0.91465(33) 0.25 1.0 Uiso 0.0265(10) 4

loop_
_atom_type_symbol
_atom_type_number_in_cell
La 4.0
Ta 4.0
O- 16.0

loop_
_geom_angle_atom_site_label_1
_geom_angle_atom_site_label_2
_geom_angle_atom_site_label_3
_geom_angle
_geom_angle_site_symmetry_1
_geom_angle_site_symmetry_3
_geom_angle_publ_flag
O1 La1 O1 101.68(8) 1_555 103_454 n
O1 La1 O1 101.68(8) 1_555 103_554 n
O1 La1 O2 70.80(14) 1_555 103_454 n
O1 La1 O2 70.80(14) 1_555 103_554 n
O1 La1 O4 152.30(16) 1_555 3_564 n
O1 La1 O1 105.63(21) 103_454 103_554 n
O1 La1 O2 74.90(8) 103_454 103_454 n
O1 La1 O2 172.28(18) 103_454 103_554 n
O1 La1 O4 63.64(11) 103_454 3_564 n
O1 La1 O2 172.28(18) 103_554 103_454 n
O1 La1 O2 74.90(8) 103_554 103_554 n
O1 La1 O4 63.64(11) 103_554 3_564 n
O2 La1 O2 103.51(20) 103_454 103_554 n
O2 La1 O4 122.34(13) 103_454 3_564 n
O2 La1 O4 122.34(13) 103_554 3_564 n
O1 Ta1 O2 88.06(19) 1_555 1_554 n
O1 Ta1 O3 77.09(21) 1_555 1_555 n
O1 Ta1 O3 172.10(24) 1_555 3_564 n
O1 Ta1 O4 86.73(17) 1_555 101_445 n
O1 Ta1 O4 86.73(17) 1_555 101_545 n
O2 Ta1 O3 165.15(24) 1_554 1_555 n
O2 Ta1 O3 99.84(23) 1_554 3_564 n
O2 Ta1 O4 94.45(16) 1_554 101_445 n
O2 Ta1 O4 94.45(16) 1_554 101_545 n
O3 Ta1 O3 95.01(14) 1_555 3_564 n
O3 Ta1 O4 84.81(16) 1_555 101_445 n
O3 Ta1 O4 84.81(16) 1_555 101_545 n
O3 Ta1 O4 92.62(17) 3_564 101_445 n
O3 Ta1 O4 92.62(17) 3_564 101_545 n
O4 Ta1 O4 168.75(33) 101_445 101_545 n
La1 O1 La1 118.01(10) 1_555 103_455 n
La1 O1 La1 118.01(10) 1_555 103_555 n
La1 O1 Ta1 109.10(21) 1_555 1_555 n
La1 O1 La1 105.63(21) 103_455 103_555 n
La1 O1 Ta1 101.89(13) 103_455 1_555 n
La1 O1 Ta1 101.89(13) 103_555 1_555 n
La1 O2 La1 103.51(20) 103_455 103_555 n
La1 O2 Ta1 120.72(13) 103_455 1_556 n
La1 O2 Ta1 120.72(13) 103_555 1_556 n
Ta1 O3 Ta1 140.43(23) 1_555 3_565 n
La1 O4 Ta1 95.01(17) 3_565 101_455 n
La1 O4 Ta1 95.01(17) 3_565 101_555 n
Ta1 O4 Ta1 168.75(33) 101_455 101_555 n

loop_
_geom_bond_atom_site_label_1
_geom_bond_atom_site_label_2
_geom_bond_distance
_geom_bond_site_symmetry_2
_geom_bond_publ_flag
La1 La1 3.94615(5) 1_455 n
La1 La1 3.94615(5) 1_655 n
La1 Ta1 3.613(4) 1_555 n
La1 Ta1 3.5025(32) 103_454 n
La1 Ta1 3.5025(32) 103_554 n
La1 O1 2.408(6) 1_555 n
La1 O1 2.4766(34) 103_454 n
La1 O1 2.4766(34) 103_554 n
La1 O2 2.771(5) 1_554 n
La1 O2 2.5122(35) 103_454 n
La1 O2 2.5122(35) 103_554 n
La1 O3 2.9230(35) 103_454 n
La1 O3 2.9230(35) 103_554 n
La1 O4 2.719(5) 3_564 n
Ta1 La1 3.613(4) 1_555 n
Ta1 La1 3.5025(32) 103_455 n
Ta1 La1 3.5025(32) 103_555 n
Ta1 O1 2.019(5) 1_555 n
Ta1 O2 1.885(4) 1_554 n
Ta1 O3 2.102(5) 1_555 n
Ta1 O3 1.919(4) 3_564 n
Ta1 O4 1.9826(6) 101_445 n
Ta1 O4 1.9826(6) 101_545 n
O1 La1 2.408(6) 1_555 n
O1 La1 2.4766(34) 103_455 n
O1 La1 2.4766(34) 103_555 n
O1 Ta1 2.019(5) 1_555 n
O2 La1 2.771(5) 1_556 n
O2 La1 2.5122(35) 103_455 n
O2 La1 2.5122(35) 103_555 n
O2 Ta1 1.885(4) 1_556 n
O3 La1 2.9230(35) 103_455 n
O3 La1 2.9230(35) 103_555 n
O3 Ta1 2.102(5) 1_555 n
O3 Ta1 1.919(4) 3_565 n
O4 La1 2.719(5) 3_565 n
O4 Ta1 1.9826(6) 101_455 n
O4 Ta1 1.9826(6) 101_555 n
